data_4128999
loop_
_publ_author_name
'Gladfelder, Joshua J.'
'Ghosh, Santanu'
'Podunavac, Ma\<sa'
'Cook, Andrew W.'
'Ma, Yun'
'Woltornist, Ryan A.'
'Keresztes, Ivan'
'Hayton, Trevor W.'
'Collum, David B.'
'Zakarian, Armen'

_publ_section_title
;
 Enantioselective Alkylation of 2-Alkylpyridines Controlled by
 Organolithium Aggregation.
;
_journal_issue 38
_journal_name_full 'Journal of the American Chemical Society'
_journal_page_first 15024
_journal_page_last 15028
_journal_paper_doi 10.1021/jacs.9b08659
_journal_volume 141
_journal_year 2019
_chemical_absolute_configuration ad
_chemical_formula_sum 'C32 H57 Li2 N6 O2 P'
_chemical_formula_weight 602.68
_space_group_crystal_system orthorhombic
_space_group_IT_number 19
_space_group_name_Hall 'P 2ac 2ab'
_space_group_name_H-M_alt 'P 21 21 21'
_atom_sites_solution_hydrogens geom
_audit_creation_method SHELXL-2014/7
_cell_angle_alpha 90
_cell_angle_beta 90
_cell_angle_gamma 90
_cell_formula_units_Z 8
_cell_length_a 14.958(6)
_cell_length_b 15.579(7)
_cell_length_c 30.593(10)
_cell_measurement_reflns_used 2327
_cell_measurement_temperature 105(2)
_cell_measurement_theta_max 19.87
_cell_measurement_theta_min 2.31
_cell_volume 7129(5)
_computing_structure_refinement 'SHELXL-2014/7 (Sheldrick, 2014)'
_diffrn_ambient_temperature 105(2)
_diffrn_measured_fraction_theta_full 0.994
_diffrn_measured_fraction_theta_max 0.994
_diffrn_measurement_device_type 'Bruker ApexII'
_diffrn_radiation_type MoK\a
_diffrn_radiation_wavelength 0.71073
_diffrn_reflns_av_R_equivalents 0.0593
_diffrn_reflns_av_unetI/netI 0.1334
_diffrn_reflns_Laue_measured_fraction_full 0.994
_diffrn_reflns_Laue_measured_fraction_max 0.994
_diffrn_reflns_limit_h_max 16
_diffrn_reflns_limit_h_min -13
_diffrn_reflns_limit_k_max 17
_diffrn_reflns_limit_k_min -14
_diffrn_reflns_limit_l_max 22
_diffrn_reflns_limit_l_min -33
_diffrn_reflns_number 15848
_diffrn_reflns_point_group_measured_fraction_full 0.972
_diffrn_reflns_point_group_measured_fraction_max 0.972
_diffrn_reflns_theta_full 23.254
_diffrn_reflns_theta_max 23.254
_diffrn_reflns_theta_min 1.331
_exptl_absorpt_coefficient_mu 0.112
_exptl_absorpt_correction_T_max 0.7450
_exptl_absorpt_correction_T_min 0.6445
_exptl_absorpt_process_details Multi-scan
_exptl_crystal_colour orange
_exptl_crystal_density_diffrn 1.123
_exptl_crystal_description block
_exptl_crystal_F_000 2624
_exptl_crystal_size_max 0.2
_exptl_crystal_size_mid 0.15
_exptl_crystal_size_min 0.08
_refine_diff_density_max 0.461
_refine_diff_density_min -0.568
_refine_diff_density_rms 0.070
_refine_ls_abs_structure_details
;
 Flack x determined using 1890 quotients [(I+)-(I-)]/[(I+)+(I-)]
 (Parsons, Flack and Wagner, Acta Cryst. B69 (2013) 249-259).
;
_refine_ls_abs_structure_Flack -0.10(13)
_refine_ls_extinction_method none
_refine_ls_goodness_of_fit_ref 1.452
_refine_ls_hydrogen_treatment constr
_refine_ls_matrix_type full
_refine_ls_number_parameters 639
_refine_ls_number_reflns 9954
_refine_ls_number_restraints 0
_refine_ls_restrained_S_all 1.452
_refine_ls_R_factor_all 0.1483
_refine_ls_R_factor_gt 0.0863
_refine_ls_shift/su_max 0.000
_refine_ls_shift/su_mean 0.000
_refine_ls_structure_factor_coef Fsqd
_refine_ls_weighting_details 'w=1/[\s^2^(Fo^2^)+0.8832P] where P=(Fo^2^+2Fc^2^)/3'
_refine_ls_weighting_scheme calc
_refine_ls_wR_factor_gt 0.1422
_refine_ls_wR_factor_ref 0.1561
_reflns_Friedel_coverage 0.767
_reflns_Friedel_fraction_full 0.945
_reflns_Friedel_fraction_max 0.945
_reflns_number_gt 6264
_reflns_number_total 9954
_reflns_threshold_expression 'I > 2\s(I)'
_cod_data_source_file ja9b08659_si_005.cif
_cod_data_source_block Complex_1r_lithiated
_cod_depositor_comments
;

2020-06-08
Z value and formula fixed to values more according to usual
chemical conventions.                 miguel
;
_cod_original_formula_sum 'C64 H114 Li4 N12 O4 P2'
_cod_original_formula_weight 1205.37
_cod_original_formula_units_Z 4
_cod_database_code 4128999
_shelx_shelxl_version_number 2014/7
_shelx_space_group_comment
;
The symmetry employed for this shelxl refinement is uniquely defined
by the following loop, which should always be used as a source of
symmetry information in preference to the above space-group names.
They are only intended as comments.
;
_exptl_absorpt_special_details sadabs

loop_
_space_group_symop_operation_xyz
'x, y, z'
'-x+1/2, -y, z+1/2'
'-x, y+1/2, -z+1/2'
'x+1/2, -y+1/2, -z'

loop_
_atom_site_label
_atom_site_type_symbol
_atom_site_fract_x
_atom_site_fract_y
_atom_site_fract_z
_atom_site_U_iso_or_equiv
_atom_site_adp_type
_atom_site_occupancy
_atom_site_site_symmetry_order
_atom_site_calc_flag
_atom_site_refinement_flags_posn
_atom_site_refinement_flags_adp
C1 C 0.8949(6) 0.9386(6) 0.9315(3) 0.0285(11) Uani 1 1 d . .
H027 H 0.8534 0.8994 0.9191 0.034 Uiso 1 1 calc R U
C2 C 0.9621(5) 0.9696(6) 0.9047(3) 0.0285(11) Uani 1 1 d . .
H043 H 0.9654 0.9540 0.8747 0.034 Uiso 1 1 calc R U
C3 C 1.0245(6) 1.0246(6) 0.9235(3) 0.0285(11) Uani 1 1 d . .
H025 H 1.0720 1.0468 0.9063 0.034 Uiso 1 1 calc R U
C4 C 1.0179(6) 1.0464(6) 0.9655(3) 0.0285(11) Uani 1 1 d . .
H011 H 1.0622 1.0824 0.9781 0.034 Uiso 1 1 calc R U
C5 C 0.9443(6) 1.0162(6) 0.9923(3) 0.0285(11) Uani 1 1 d . .
C6 C 0.9301(5) 1.0388(6) 1.0348(3) 0.027(2) Uani 1 1 d . .
H029 H 0.9212 0.9869 1.0536 0.032 Uiso 1 1 calc R U
C7 C 0.9869(6) 1.1053(7) 1.0581(3) 0.045(3) Uani 1 1 d . .
H01A H 1.0403 1.0774 1.0709 0.054 Uiso 1 1 calc R U
H01B H 1.0073 1.1492 1.0370 0.054 Uiso 1 1 calc R U
C8 C 0.9329(6) 1.1473(7) 1.0936(3) 0.049(2) Uani 1 1 d . .
H04D H 0.9186 1.1047 1.1166 0.058 Uiso 1 1 calc R U
H04E H 0.9681 1.1941 1.1072 0.058 Uiso 1 1 calc R U
C9 C 0.8041(6) 1.2302(7) 1.1070(3) 0.051(3) Uani 1 1 d . .
H04A H 0.8424 1.2763 1.1181 0.077 Uiso 1 1 calc R U
H04B H 0.7861 1.1929 1.1312 0.077 Uiso 1 1 calc R U
H04C H 0.7509 1.2550 1.0933 0.077 Uiso 1 1 calc R U
C10 C 0.6369(5) 1.0139(6) 1.0561(3) 0.0225(16) Uani 1 1 d . .
C11 C 0.7048(6) 0.9750(6) 1.0880(3) 0.0409(17) Uani 1 1 d . .
H04F H 0.7542 1.0154 1.0924 0.061 Uiso 1 1 calc R U
H04G H 0.7281 0.9212 1.0759 0.061 Uiso 1 1 calc R U
H04H H 0.6755 0.9635 1.1161 0.061 Uiso 1 1 calc R U
C12 C 0.5617(6) 0.9509(6) 1.0506(3) 0.0409(17) Uani 1 1 d . .
H02E H 0.5848 0.8976 1.0379 0.061 Uiso 1 1 calc R U
H02F H 0.5163 0.9754 1.0311 0.061 Uiso 1 1 calc R U
H02G H 0.5348 0.9387 1.0791 0.061 Uiso 1 1 calc R U
C13 C 0.5989(6) 1.0931(6) 1.0780(3) 0.0409(17) Uani 1 1 d . .
H04L H 0.5578 1.1220 1.0579 0.061 Uiso 1 1 calc R U
H04M H 0.6478 1.1322 1.0857 0.061 Uiso 1 1 calc R U
H04N H 0.5667 1.0764 1.1045 0.061 Uiso 1 1 calc R U
C14 C 0.6366(5) 1.0811(5) 0.9833(2) 0.018(2) Uani 1 1 d . .
H010 H 0.6076 1.1305 0.9987 0.022 Uiso 1 1 calc R U
C15 C 0.5637(6) 1.0361(6) 0.9563(3) 0.0279(17) Uani 1 1 d . .
C16 C 0.4860(6) 1.0781(7) 0.9458(3) 0.039(3) Uani 1 1 d . .
H041 H 0.4749 1.1333 0.9578 0.046 Uiso 1 1 calc R U
C17 C 0.4240(7) 1.0420(7) 0.9182(3) 0.054(3) Uani 1 1 d . .
H075 H 0.3716 1.0735 0.9110 0.065 Uiso 1 1 calc R U
C18 C 0.4358(7) 0.9628(9) 0.9010(3) 0.059(3) Uani 1 1 d . .
H057 H 0.3911 0.9379 0.8829 0.071 Uiso 1 1 calc R U
C19 C 0.5156(6) 0.9174(7) 0.9103(3) 0.041(3) Uani 1 1 d . .
H069 H 0.5263 0.8628 0.8976 0.050 Uiso 1 1 calc R U
C20 C 0.5782(6) 0.9541(6) 0.9384(3) 0.0279(17) Uani 1 1 d . .
H056 H 0.6311 0.9234 0.9456 0.033 Uiso 1 1 calc R U
C21 C 0.7009(5) 1.1186(6) 0.9500(2) 0.0246(16) Uani 1 1 d . .
H02A H 0.7342 1.0709 0.9362 0.030 Uiso 1 1 calc R U
H02B H 0.6657 1.1473 0.9268 0.030 Uiso 1 1 calc R U
C22 C 0.8351(6) 1.1943(6) 0.9353(3) 0.0341(14) Uani 1 1 d . .
H03H H 0.8072 1.2131 0.9076 0.041 Uiso 1 1 calc R U
H03I H 0.8662 1.1393 0.9297 0.041 Uiso 1 1 calc R U
C23 C 0.9035(6) 1.2611(6) 0.9495(3) 0.040(3) Uani 1 1 d . .
H05F H 0.9489 1.2688 0.9263 0.049 Uiso 1 1 calc R U
H05G H 0.9344 1.2414 0.9763 0.049 Uiso 1 1 calc R U
C24 C 0.8558(6) 1.3469(6) 0.9584(3) 0.044(2) Uani 1 1 d . .
H07L H 0.8993 1.3902 0.9688 0.053 Uiso 1 1 calc R U
H07M H 0.8278 1.3685 0.9312 0.053 Uiso 1 1 calc R U
C25 C 0.7849(6) 1.3315(5) 0.9929(3) 0.0341(14) Uani 1 1 d . .
H01C H 0.7524 1.3856 0.9988 0.041 Uiso 1 1 calc R U
H01D H 0.8136 1.3124 1.0204 0.041 Uiso 1 1 calc R U
C26 C 0.7186(6) 1.2623(5) 0.9770(3) 0.0341(14) Uani 1 1 d . .
H03A H 0.6725 1.2527 0.9997 0.041 Uiso 1 1 calc R U
H03B H 0.6882 1.2826 0.9502 0.041 Uiso 1 1 calc R U
C27 C 0.5363(7) 0.7263(7) 1.0120(3) 0.0730(16) Uani 1 1 d . .
H05H H 0.4881 0.6837 1.0118 0.110 Uiso 1 1 calc R U
H05I H 0.5162 0.7785 0.9972 0.110 Uiso 1 1 calc R U
H05J H 0.5524 0.7399 1.0423 0.110 Uiso 1 1 calc R U
C28 C 0.5897(8) 0.6563(8) 0.9464(3) 0.0730(16) Uani 1 1 d . .
H08A H 0.5674 0.7020 0.9273 0.110 Uiso 1 1 calc R U
H08B H 0.5437 0.6119 0.9496 0.110 Uiso 1 1 calc R U
H08C H 0.6436 0.6310 0.9335 0.110 Uiso 1 1 calc R U
C29 C 0.7784(8) 0.5710(7) 0.9808(3) 0.0730(16) Uani 1 1 d . .
H07D H 0.8405 0.5530 0.9854 0.110 Uiso 1 1 calc R U
H07E H 0.7529 0.5388 0.9562 0.110 Uiso 1 1 calc R U
H07F H 0.7435 0.5597 1.0072 0.110 Uiso 1 1 calc R U
C30 C 0.8336(7) 0.6869(8) 0.9355(3) 0.0730(16) Uani 1 1 d . .
H03C H 0.8087 0.6657 0.9079 0.110 Uiso 1 1 calc R U
H03D H 0.8930 0.6618 0.9401 0.110 Uiso 1 1 calc R U
H03E H 0.8386 0.7495 0.9344 0.110 Uiso 1 1 calc R U
C31 C 0.6891(8) 0.6409(7) 1.0748(3) 0.0730(16) Uani 1 1 d . .
H06F H 0.6883 0.6543 1.1060 0.110 Uiso 1 1 calc R U
H06G H 0.7263 0.5901 1.0697 0.110 Uiso 1 1 calc R U
H06H H 0.6280 0.6294 1.0647 0.110 Uiso 1 1 calc R U
C32 C 0.8065(7) 0.7483(7) 1.0716(3) 0.0730(16) Uani 1 1 d . .
H07A H 0.7944 0.7596 1.1026 0.110 Uiso 1 1 calc R U
H07B H 0.8236 0.8019 1.0571 0.110 Uiso 1 1 calc R U
H07C H 0.8554 0.7067 1.0691 0.110 Uiso 1 1 calc R U
C33 C 0.6838(7) 0.7560(8) 0.8253(3) 0.059(4) Uani 1 1 d . .
H064 H 0.6417 0.7166 0.8371 0.071 Uiso 1 1 calc R U
C34 C 0.7086(8) 0.8212(9) 0.8514(3) 0.063(4) Uani 1 1 d . .
H073 H 0.6861 0.8261 0.8803 0.076 Uiso 1 1 calc R U
C35 C 0.7681(8) 0.8815(8) 0.8347(4) 0.059(4) Uani 1 1 d . .
H052 H 0.7865 0.9292 0.8518 0.071 Uiso 1 1 calc R U
C36 C 0.7990(7) 0.8711(7) 0.7938(4) 0.050(3) Uani 1 1 d . .
H060 H 0.8386 0.9128 0.7821 0.060 Uiso 1 1 calc R U
C37 C 0.7742(7) 0.7990(6) 0.7673(3) 0.038(3) Uani 1 1 d . .
C38 C 0.8080(6) 0.7837(6) 0.7269(3) 0.038(3) Uani 1 1 d . .
H035 H 0.7589 0.7716 0.7055 0.045 Uiso 1 1 calc R U
C39 C 0.8823(7) 0.8373(6) 0.7054(3) 0.047(3) Uani 1 1 d . .
H03J H 0.8557 0.8858 0.6890 0.057 Uiso 1 1 calc R U
H03K H 0.9223 0.8611 0.7281 0.057 Uiso 1 1 calc R U
C40 C 0.9346(6) 0.7819(7) 0.6749(3) 0.049(2) Uani 1 1 d . .
H06D H 0.8957 0.7627 0.6507 0.058 Uiso 1 1 calc R U
H06E H 0.9846 0.8154 0.6623 0.058 Uiso 1 1 calc R U
C41 C 1.0268(7) 0.6611(7) 0.6694(3) 0.061(4) Uani 1 1 d . .
H05C H 1.0747 0.6980 0.6582 0.091 Uiso 1 1 calc R U
H05D H 0.9926 0.6376 0.6448 0.091 Uiso 1 1 calc R U
H05E H 1.0529 0.6140 0.6863 0.091 Uiso 1 1 calc R U
C42 C 0.7974(6) 0.5053(6) 0.7052(2) 0.0225(16) Uani 1 1 d . .
C43 C 0.7709(6) 0.5726(6) 0.6700(2) 0.037(3) Uani 1 1 d . .
H04I H 0.8151 0.6191 0.6696 0.055 Uiso 1 1 calc R U
H04J H 0.7118 0.5962 0.6768 0.055 Uiso 1 1 calc R U
H04K H 0.7691 0.5450 0.6412 0.055 Uiso 1 1 calc R U
C44 C 0.7233(5) 0.4378(6) 0.7065(3) 0.029(2) Uani 1 1 d . .
H02H H 0.7162 0.4124 0.6774 0.043 Uiso 1 1 calc R U
H02I H 0.6671 0.4650 0.7154 0.043 Uiso 1 1 calc R U
H02J H 0.7391 0.3929 0.7276 0.043 Uiso 1 1 calc R U
C45 C 0.8826(5) 0.4623(7) 0.6900(3) 0.038(3) Uani 1 1 d . .
H05K H 0.9322 0.5033 0.6917 0.056 Uiso 1 1 calc R U
H05L H 0.8754 0.4432 0.6597 0.056 Uiso 1 1 calc R U
H05M H 0.8954 0.4128 0.7087 0.056 Uiso 1 1 calc R U
C46 C 0.8492(6) 0.5040(6) 0.7815(3) 0.030(2) Uani 1 1 d . .
H062 H 0.9038 0.4755 0.7695 0.036 Uiso 1 1 calc R U
C47 C 0.7906(7) 0.4349(7) 0.8039(3) 0.037(3) Uani 1 1 d . .
C48 C 0.8144(7) 0.3508(7) 0.8035(3) 0.045(3) Uani 1 1 d . .
H040 H 0.8683 0.3332 0.7898 0.054 Uiso 1 1 calc R U
C49 C 0.7579(8) 0.2898(8) 0.8236(4) 0.068(4) Uani 1 1 d . .
H063 H 0.7737 0.2308 0.8223 0.081 Uiso 1 1 calc R U
C50 C 0.6828(8) 0.3126(9) 0.8445(4) 0.059(3) Uani 1 1 d . .
H072 H 0.6472 0.2704 0.8586 0.071 Uiso 1 1 calc R U
C51 C 0.6578(7) 0.3965(9) 0.8454(3) 0.060(4) Uani 1 1 d . .
H1 H 0.6040 0.4130 0.8596 0.072 Uiso 1 1 calc R U
C52 C 0.7119(7) 0.4591(7) 0.8251(3) 0.048(3) Uani 1 1 d . .
H066 H 0.6947 0.5178 0.8259 0.058 Uiso 1 1 calc R U
C53 C 0.8781(5) 0.5665(6) 0.8173(2) 0.0246(16) Uani 1 1 d . .
H05N H 0.8248 0.5975 0.8282 0.030 Uiso 1 1 calc R U
H05O H 0.9034 0.5334 0.8420 0.030 Uiso 1 1 calc R U
C54 C 0.9539(6) 0.6959(6) 0.8352(3) 0.038(3) Uani 1 1 d . .
H05A H 0.9696 0.6686 0.8634 0.045 Uiso 1 1 calc R U
H05B H 0.8953 0.7246 0.8389 0.045 Uiso 1 1 calc R U
C55 C 1.0213(6) 0.7609(6) 0.8247(3) 0.037(3) Uani 1 1 d . .
H03F H 1.0240 0.8039 0.8485 0.044 Uiso 1 1 calc R U
H03G H 1.0043 0.7909 0.7974 0.044 Uiso 1 1 calc R U
C56 C 1.1122(6) 0.7201(6) 0.8190(3) 0.044(2) Uani 1 1 d . .
H07G H 1.1330 0.6962 0.8472 0.053 Uiso 1 1 calc R U
H07H H 1.1559 0.7638 0.8092 0.053 Uiso 1 1 calc R U
C57 C 1.1050(6) 0.6481(6) 0.7848(3) 0.038(3) Uani 1 1 d . .
H02K H 1.0918 0.6733 0.7558 0.046 Uiso 1 1 calc R U
H02L H 1.1628 0.6174 0.7828 0.046 Uiso 1 1 calc R U
C58 C 1.0331(6) 0.5865(6) 0.7969(3) 0.031(2) Uani 1 1 d . .
H02C H 1.0280 0.5421 0.7739 0.037 Uiso 1 1 calc R U
H02D H 1.0493 0.5576 0.8246 0.037 Uiso 1 1 calc R U
C59 C 0.3722(10) 0.7141(10) 0.7830(5) 0.138(7) Uani 1 1 d . .
H3A H 0.3948 0.7700 0.7928 0.207 Uiso 1 1 calc R U
H3B H 0.3145 0.7026 0.7971 0.207 Uiso 1 1 calc R U
H3C H 0.3645 0.7148 0.7512 0.207 Uiso 1 1 calc R U
C60 C 0.4518(8) 0.6427(11) 0.8424(4) 0.126(7) Uani 1 1 d . .
H08D H 0.3974 0.6234 0.8574 0.189 Uiso 1 1 calc R U
H08E H 0.4691 0.6993 0.8536 0.189 Uiso 1 1 calc R U
H08F H 0.5002 0.6016 0.8479 0.189 Uiso 1 1 calc R U
C61 C 0.3440(8) 0.4774(10) 0.7892(4) 0.109(6) Uani 1 1 d . .
H07N H 0.3403 0.4313 0.8110 0.164 Uiso 1 1 calc R U
H07O H 0.3044 0.4641 0.7646 0.164 Uiso 1 1 calc R U
H07P H 0.3255 0.5317 0.8026 0.164 Uiso 1 1 calc R U
C62 C 0.4776(8) 0.4092(8) 0.7538(5) 0.110(6) Uani 1 1 d . .
H2A H 0.4613 0.4063 0.7228 0.165 Uiso 1 1 calc R U
H2B H 0.4557 0.3577 0.7688 0.165 Uiso 1 1 calc R U
H2C H 0.5427 0.4125 0.7566 0.165 Uiso 1 1 calc R U
C63 C 0.3868(8) 0.5712(8) 0.6869(3) 0.073(4) Uani 1 1 d . .
H07I H 0.3613 0.5203 0.7010 0.110 Uiso 1 1 calc R U
H07J H 0.4087 0.5558 0.6577 0.110 Uiso 1 1 calc R U
H07K H 0.3407 0.6156 0.6842 0.110 Uiso 1 1 calc R U
C64 C 0.5120(8) 0.6740(9) 0.6912(5) 0.113(6) Uani 1 1 d . .
H06A H 0.5729 0.6757 0.7030 0.170 Uiso 1 1 calc R U
H06B H 0.4824 0.7291 0.6966 0.170 Uiso 1 1 calc R U
H06C H 0.5145 0.6633 0.6597 0.170 Uiso 1 1 calc R U
Li1 Li 0.7983(10) 1.1088(10) 1.0234(4) 0.031(3) Uani 1 1 d . .
Li2 Li 0.7598(10) 0.9332(10) 0.9961(4) 0.034(3) Uani 1 1 d . .
Li3 Li 0.8826(10) 0.6616(10) 0.7441(4) 0.031(3) Uani 1 1 d . .
Li4 Li 0.6968(10) 0.6213(10) 0.7622(5) 0.034(3) Uani 1 1 d . .
N1 N 0.8842(5) 0.9593(5) 0.9728(2) 0.0281(14) Uani 1 1 d . .
N2 N 0.6874(4) 1.0339(4) 1.01583(19) 0.0191(12) Uani 1 1 d . .
N3 N 0.7654(4) 1.1803(5) 0.9677(2) 0.0236(13) Uani 1 1 d . .
N4 N 0.6117(6) 0.6926(5) 0.9901(3) 0.0517(14) Uani 1 1 d . .
N5 N 0.7760(6) 0.6629(5) 0.9709(3) 0.0517(14) Uani 1 1 d . .
N6 N 0.7256(6) 0.7133(5) 1.0507(2) 0.0517(14) Uani 1 1 d . .
N7 N 0.7118(5) 0.7409(5) 0.7852(2) 0.0281(14) Uani 1 1 d . .
N8 N 0.8070(4) 0.5543(4) 0.74621(18) 0.0191(12) Uani 1 1 d . .
N9 N 0.9455(4) 0.6300(5) 0.8022(2) 0.0236(13) Uani 1 1 d . .
N10 N 0.4347(6) 0.6483(7) 0.7948(3) 0.069(3) Uani 1 1 d . .
N11 N 0.4373(6) 0.4849(6) 0.7733(3) 0.064(3) Uani 1 1 d . .
N12 N 0.4604(6) 0.6035(6) 0.7130(3) 0.065(3) Uani 1 1 d . .
O1 O 0.8518(4) 1.1814(4) 1.07573(19) 0.0401(19) Uani 1 1 d . .
O2 O 0.7333(4) 0.8165(3) 0.98680(18) 0.0285(16) Uani 1 1 d . .
O3 O 0.9684(4) 0.7106(4) 0.69701(18) 0.0404(18) Uani 1 1 d . .
O4 O 0.5797(4) 0.5793(5) 0.7692(2) 0.057(2) Uani 1 1 d . .
P1 P 0.71195(16) 0.72642(15) 0.99857(8) 0.0259(6) Uani 1 1 d . .
P2 P 0.48250(17) 0.5794(2) 0.76218(10) 0.0438(8) Uani 1 1 d . .

loop_
_atom_site_aniso_label
_atom_site_aniso_U_11
_atom_site_aniso_U_22
_atom_site_aniso_U_33
_atom_site_aniso_U_23
_atom_site_aniso_U_13
_atom_site_aniso_U_12
C1 0.026(2) 0.032(3) 0.027(2) 0.002(2) 0.004(2) -0.002(2)
C2 0.026(2) 0.032(3) 0.027(2) 0.002(2) 0.004(2) -0.002(2)
C3 0.026(2) 0.032(3) 0.027(2) 0.002(2) 0.004(2) -0.002(2)
C4 0.026(2) 0.032(3) 0.027(2) 0.002(2) 0.004(2) -0.002(2)
C5 0.026(2) 0.032(3) 0.027(2) 0.002(2) 0.004(2) -0.002(2)
C6 0.030(6) 0.032(6) 0.017(5) -0.002(5) -0.011(5) 0.013(5)
C7 0.022(6) 0.081(9) 0.032(6) -0.024(6) -0.010(5) 0.011(6)
C8 0.035(5) 0.063(6) 0.047(5) -0.005(5) -0.013(4) 0.000(4)
C9 0.052(7) 0.054(7) 0.048(6) -0.030(6) 0.009(6) -0.004(7)
C10 0.022(4) 0.029(4) 0.016(4) 0.000(3) 0.001(3) 0.005(3)
C11 0.047(4) 0.044(4) 0.032(3) -0.002(3) 0.019(3) -0.001(3)
C12 0.047(4) 0.044(4) 0.032(3) -0.002(3) 0.019(3) -0.001(3)
C13 0.047(4) 0.044(4) 0.032(3) -0.002(3) 0.019(3) -0.001(3)
C14 0.016(4) 0.013(5) 0.025(5) -0.004(4) 0.006(4) 0.005(4)
C15 0.024(4) 0.025(4) 0.034(4) 0.002(4) -0.006(3) 0.000(4)
C16 0.029(6) 0.030(7) 0.057(7) -0.009(6) -0.012(6) -0.001(5)
C17 0.046(7) 0.043(8) 0.074(8) -0.011(7) -0.042(7) 0.001(6)
C18 0.046(6) 0.085(8) 0.047(5) 0.015(6) -0.026(4) -0.024(5)
C19 0.044(6) 0.041(7) 0.039(6) -0.011(6) -0.014(6) -0.009(6)
C20 0.024(4) 0.025(4) 0.034(4) 0.002(4) -0.006(3) 0.000(4)
C21 0.024(4) 0.032(4) 0.018(3) 0.005(3) -0.003(3) 0.007(3)
C22 0.038(4) 0.020(3) 0.044(3) -0.001(3) -0.001(3) -0.001(3)
C23 0.030(6) 0.038(7) 0.054(7) -0.002(6) 0.011(5) 0.000(5)
C24 0.035(4) 0.029(5) 0.067(5) 0.000(4) 0.008(4) -0.006(4)
C25 0.038(4) 0.020(3) 0.044(3) -0.001(3) -0.001(3) -0.001(3)
C26 0.038(4) 0.020(3) 0.044(3) -0.001(3) -0.001(3) -0.001(3)
C27 0.094(4) 0.051(4) 0.074(3) 0.002(3) 0.021(3) -0.012(3)
C28 0.094(4) 0.051(4) 0.074(3) 0.002(3) 0.021(3) -0.012(3)
C29 0.094(4) 0.051(4) 0.074(3) 0.002(3) 0.021(3) -0.012(3)
C30 0.094(4) 0.051(4) 0.074(3) 0.002(3) 0.021(3) -0.012(3)
C31 0.094(4) 0.051(4) 0.074(3) 0.002(3) 0.021(3) -0.012(3)
C32 0.094(4) 0.051(4) 0.074(3) 0.002(3) 0.021(3) -0.012(3)
C33 0.049(7) 0.081(11) 0.048(8) -0.011(7) 0.022(6) 0.016(7)
C34 0.064(9) 0.090(11) 0.035(7) -0.043(8) -0.009(7) 0.012(9)
C35 0.072(9) 0.063(9) 0.043(8) -0.020(7) -0.023(7) 0.011(8)
C36 0.051(7) 0.051(8) 0.046(7) -0.003(7) -0.019(7) 0.002(7)
C37 0.050(7) 0.039(7) 0.025(6) -0.011(6) -0.019(6) 0.015(6)
C38 0.041(6) 0.042(7) 0.030(6) -0.008(6) -0.001(5) -0.011(6)
C39 0.092(9) 0.028(7) 0.021(6) 0.000(5) -0.007(6) -0.001(7)
C40 0.035(5) 0.063(6) 0.047(5) -0.005(5) -0.013(4) 0.000(4)
C41 0.062(8) 0.070(9) 0.051(7) -0.002(7) 0.033(7) -0.007(7)
C42 0.022(4) 0.029(4) 0.016(4) 0.000(3) 0.001(3) 0.005(3)
C43 0.051(6) 0.041(7) 0.018(5) -0.017(5) -0.006(5) -0.002(6)
C44 0.027(5) 0.038(6) 0.022(5) -0.009(5) -0.006(5) 0.000(5)
C45 0.028(6) 0.065(8) 0.020(5) -0.018(6) -0.007(5) -0.003(6)
C46 0.032(6) 0.036(6) 0.022(5) 0.000(5) -0.007(5) 0.001(5)
C47 0.031(6) 0.064(9) 0.016(5) 0.011(6) -0.009(5) -0.023(6)
C48 0.037(7) 0.054(8) 0.043(7) 0.030(6) -0.015(5) -0.021(6)
C49 0.075(9) 0.051(9) 0.078(9) 0.024(8) -0.030(8) -0.015(8)
C50 0.046(6) 0.085(8) 0.047(5) 0.015(6) -0.026(4) -0.024(5)
C51 0.040(7) 0.098(12) 0.043(7) 0.017(8) 0.004(6) -0.020(8)
C52 0.048(7) 0.070(9) 0.027(6) 0.014(6) -0.009(6) -0.011(7)
C53 0.024(4) 0.032(4) 0.018(3) 0.005(3) -0.003(3) 0.007(3)
C54 0.046(7) 0.042(7) 0.026(6) -0.010(6) -0.007(5) -0.001(6)
C55 0.034(6) 0.035(7) 0.041(6) -0.008(6) -0.002(5) 0.000(6)
C56 0.035(4) 0.029(5) 0.067(5) 0.000(4) 0.008(4) -0.006(4)
C57 0.026(6) 0.035(7) 0.055(7) -0.007(6) -0.006(5) 0.002(5)
C58 0.029(5) 0.028(6) 0.035(5) 0.001(5) 0.001(5) -0.002(5)
C59 0.171(16) 0.111(15) 0.131(13) -0.001(12) 0.034(13) 0.083(14)
C60 0.067(10) 0.22(2) 0.095(11) -0.060(13) -0.010(9) 0.037(11)
C61 0.091(11) 0.144(17) 0.092(10) 0.033(11) 0.010(9) -0.055(11)
C62 0.077(9) 0.050(10) 0.204(17) -0.034(11) 0.021(11) 0.007(8)
C63 0.087(10) 0.073(10) 0.059(8) -0.004(8) -0.002(8) -0.007(8)
C64 0.065(9) 0.100(13) 0.175(15) 0.079(12) 0.016(10) 0.001(9)
Li1 0.040(7) 0.032(7) 0.021(6) 0.002(6) 0.001(6) 0.002(6)
Li2 0.044(7) 0.041(7) 0.018(6) -0.006(6) -0.002(6) 0.005(6)
Li3 0.040(7) 0.032(7) 0.021(6) 0.002(6) 0.001(6) 0.002(6)
Li4 0.044(7) 0.041(7) 0.018(6) -0.006(6) -0.002(6) 0.005(6)
N1 0.034(3) 0.029(3) 0.022(3) 0.002(3) 0.003(3) 0.010(3)
N2 0.023(3) 0.024(3) 0.011(3) -0.001(3) 0.000(2) 0.003(3)
N3 0.021(3) 0.024(3) 0.025(3) -0.002(3) 0.005(3) -0.001(3)
N4 0.078(4) 0.029(3) 0.048(3) 0.002(3) 0.024(3) -0.019(3)
N5 0.078(4) 0.029(3) 0.048(3) 0.002(3) 0.024(3) -0.019(3)
N6 0.078(4) 0.029(3) 0.048(3) 0.002(3) 0.024(3) -0.019(3)
N7 0.034(3) 0.029(3) 0.022(3) 0.002(3) 0.003(3) 0.010(3)
N8 0.023(3) 0.024(3) 0.011(3) -0.001(3) 0.000(2) 0.003(3)
N9 0.021(3) 0.024(3) 0.025(3) -0.002(3) 0.005(3) -0.001(3)
N10 0.057(7) 0.079(9) 0.071(7) -0.012(7) 0.011(6) 0.036(6)
N11 0.040(6) 0.050(7) 0.102(8) -0.001(6) -0.029(6) -0.017(5)
N12 0.047(6) 0.065(8) 0.083(8) 0.020(6) -0.001(6) -0.013(6)
O1 0.034(4) 0.045(5) 0.042(4) -0.028(4) 0.000(4) -0.003(4)
O2 0.029(4) 0.012(3) 0.045(4) -0.006(3) 0.008(3) -0.001(3)
O3 0.039(4) 0.051(5) 0.031(4) 0.005(4) 0.006(4) -0.003(4)
O4 0.016(3) 0.074(6) 0.083(5) -0.028(5) 0.016(4) 0.001(4)
P1 0.0349(15) 0.0184(13) 0.0243(13) -0.0013(13) 0.0068(13) -0.0018(13)
P2 0.0259(16) 0.049(2) 0.057(2) -0.0036(18) 0.0007(15) -0.0009(15)

loop_
_atom_type_symbol
_atom_type_description
_atom_type_scat_dispersion_real
_atom_type_scat_dispersion_imag
_atom_type_scat_source
C C 0.0033 0.0016 'International Tables Vol C Tables 4.2.6.8 and 6.1.1.4'
H H 0.0000 0.0000 'International Tables Vol C Tables 4.2.6.8 and 6.1.1.4'
Li Li -0.0003 0.0001 'International Tables Vol C Tables 4.2.6.8 and 6.1.1.4'
N N 0.0061 0.0033 'International Tables Vol C Tables 4.2.6.8 and 6.1.1.4'
O O 0.0106 0.0060 'International Tables Vol C Tables 4.2.6.8 and 6.1.1.4'
P P 0.1023 0.0942 'International Tables Vol C Tables 4.2.6.8 and 6.1.1.4'

loop_
_geom_angle_atom_site_label_1
_geom_angle_atom_site_label_2
_geom_angle_atom_site_label_3
_geom_angle
N1 C1 C2 124.9(9)
C1 C2 C3 117.2(8)
C4 C3 C2 120.4(9)
C3 C4 C5 121.3(9)
C6 C5 N1 118.2(8)
C6 C5 C4 125.0(9)
N1 C5 C4 116.8(7)
C6 C5 Li1 54.5(5)
N1 C5 Li1 88.3(6)
C4 C5 Li1 128.3(7)
C5 C6 C7 122.5(8)
C5 C6 Li1 96.4(6)
C7 C6 Li1 103.3(7)
C8 C7 C6 109.6(7)
O1 C8 C7 109.8(7)
N2 C10 C12 115.2(7)
N2 C10 C13 112.8(7)
C12 C10 C13 107.5(7)
N2 C10 C11 106.0(6)
C12 C10 C11 108.1(8)
C13 C10 C11 106.8(7)
N2 C14 C21 108.9(6)
N2 C14 C15 120.6(7)
C21 C14 C15 105.3(6)
N2 C14 Li1 46.5(5)
C21 C14 Li1 71.4(5)
C15 C14 Li1 159.5(7)
C16 C15 C20 118.2(9)
C16 C15 C14 120.6(9)
C20 C15 C14 120.9(8)
C15 C16 C17 121.4(10)
C18 C17 C16 121.6(10)
C17 C18 C19 119.1(10)
C20 C19 C18 119.1(10)
C19 C20 C15 120.6(9)
N3 C21 C14 114.9(6)
N3 C21 Li1 51.0(5)
C14 C21 Li1 76.1(5)
N3 C22 C23 113.0(7)
C22 C23 C24 109.4(7)
C25 C24 C23 108.1(8)
C24 C25 C26 110.0(7)
N3 C26 C25 111.0(7)
N7 C33 C34 126.9(12)
C33 C34 C35 118.0(11)
C36 C35 C34 118.7(11)
C35 C36 C37 122.2(11)
C38 C37 N7 119.1(9)
C38 C37 C36 123.8(10)
N7 C37 C36 117.0(9)
C38 C37 Li3 54.1(6)
N7 C37 Li3 89.4(6)
C36 C37 Li3 126.6(7)
C37 C38 C39 124.3(9)
C37 C38 Li3 96.8(7)
C39 C38 Li3 101.5(7)
C40 C39 C38 109.4(9)
O3 C40 C39 110.4(8)
N8 C42 C45 114.1(7)
N8 C42 C44 113.9(7)
C45 C42 C44 108.4(7)
N8 C42 C43 105.4(7)
C45 C42 C43 107.4(7)
C44 C42 C43 107.3(7)
N8 C46 C53 107.9(7)
N8 C46 C47 116.9(7)
C53 C46 C47 106.6(7)
N8 C46 Li3 45.6(5)
C53 C46 Li3 71.2(6)
C47 C46 Li3 155.0(7)
C48 C47 C52 119.0(10)
C48 C47 C46 121.3(10)
C52 C47 C46 119.7(10)
C47 C48 C49 119.3(11)
C50 C49 C48 122.0(13)
C49 C50 C51 119.6(13)
C50 C51 C52 119.9(11)
C47 C52 C51 120.1(11)
N9 C53 C46 113.3(6)
N9 C53 Li3 50.0(5)
C46 C53 Li3 76.2(6)
N9 C54 C55 113.4(7)
C54 C55 C56 110.8(8)
C55 C56 C57 108.8(8)
C58 C57 C56 110.6(8)
N9 C58 C57 111.8(8)
N2 Li1 N3 91.2(6)
N2 Li1 O1 134.3(8)
N3 Li1 O1 114.8(7)
N2 Li1 C6 116.6(7)
N3 Li1 C6 125.6(7)
O1 Li1 C6 79.2(6)
N2 Li1 C21 59.7(4)
N3 Li1 C21 32.9(3)
O1 Li1 C21 143.9(8)
C6 Li1 C21 128.8(7)
N2 Li1 C14 31.1(3)
N3 Li1 C14 60.9(4)
O1 Li1 C14 139.0(7)
C6 Li1 C14 139.1(7)
C21 Li1 C14 32.4(3)
N2 Li1 C5 107.6(6)
N3 Li1 C5 100.5(6)
O1 Li1 C5 103.8(6)
C6 Li1 C5 29.1(3)
C21 Li1 C5 99.8(5)
C14 Li1 C5 117.2(6)
O2 Li2 N2 133.6(8)
O2 Li2 N1 109.5(7)
N2 Li2 N1 116.4(8)
N8 Li3 N9 91.7(7)
N8 Li3 O3 132.3(8)
N9 Li3 O3 113.8(7)
N8 Li3 C38 115.2(7)
N9 Li3 C38 128.5(8)
O3 Li3 C38 80.5(6)
N8 Li3 C53 60.2(5)
N9 Li3 C53 33.3(3)
O3 Li3 C53 142.9(8)
C38 Li3 C53 130.1(7)
N8 Li3 C46 31.5(3)
N9 Li3 C46 60.9(5)
O3 Li3 C46 136.8(7)
C38 Li3 C46 139.0(7)
C53 Li3 C46 32.6(3)
N8 Li3 C37 107.6(7)
N9 Li3 C37 103.2(6)
O3 Li3 C37 104.8(7)
C38 Li3 C37 29.0(3)
C53 Li3 C37 101.4(5)
C46 Li3 C37 118.3(6)
O4 Li4 N7 112.8(8)
O4 Li4 N8 127.6(9)
N7 Li4 N8 118.5(8)
C1 N1 C5 119.3(8)
C1 N1 Li2 113.5(7)
C5 N1 Li2 124.5(7)
C14 N2 C10 114.2(6)
C14 N2 Li2 118.3(6)
C10 N2 Li2 111.3(7)
C14 N2 Li1 102.3(6)
C10 N2 Li1 116.2(6)
Li2 N2 Li1 92.4(7)
C22 N3 C21 108.6(6)
C22 N3 C26 109.8(7)
C21 N3 C26 109.0(6)
C22 N3 Li1 117.7(7)
C21 N3 Li1 96.1(6)
C26 N3 Li1 114.4(6)
C27 N4 C28 113.0(9)
C27 N4 P1 123.1(7)
C28 N4 P1 118.3(7)
C30 N5 C29 113.3(9)
C30 N5 P1 126.3(7)
C29 N5 P1 120.4(7)
C31 N6 C32 112.1(9)
C31 N6 P1 123.3(7)
C32 N6 P1 118.9(7)
C33 N7 C37 117.2(9)
C33 N7 Li4 117.3(9)
C37 N7 Li4 122.3(7)
C42 N8 C46 112.9(6)
C42 N8 Li4 113.3(6)
C46 N8 Li4 116.6(6)
C42 N8 Li3 117.2(6)
C46 N8 Li3 102.9(6)
Li4 N8 Li3 92.1(7)
C54 N9 C58 109.0(7)
C54 N9 C53 108.4(6)
C58 N9 C53 109.2(7)
C54 N9 Li3 118.0(7)
C58 N9 Li3 114.5(7)
C53 N9 Li3 96.7(6)
C59 N10 C60 113.7(11)
C59 N10 P2 127.1(9)
C60 N10 P2 119.1(9)
C62 N11 C61 117.4(10)
C62 N11 P2 117.9(8)
C61 N11 P2 121.5(9)
C63 N12 C64 113.5(9)
C63 N12 P2 126.8(8)
C64 N12 P2 119.3(8)
C9 O1 C8 111.6(7)
C9 O1 Li1 127.4(7)
C8 O1 Li1 114.3(7)
P1 O2 Li2 157.3(6)
C40 O3 C41 111.3(7)
C40 O3 Li3 113.9(7)
C41 O3 Li3 125.9(7)
P2 O4 Li4 154.6(7)
O2 P1 N4 118.1(4)
O2 P1 N5 109.0(4)
N4 P1 N5 105.5(4)
O2 P1 N6 109.3(4)
N4 P1 N6 103.5(4)
N5 P1 N6 111.3(5)
O4 P2 N12 110.2(5)
O4 P2 N10 110.2(5)
N12 P2 N10 109.5(5)
O4 P2 N11 111.8(5)
N12 P2 N11 108.8(5)
N10 P2 N11 106.3(5)

loop_
_geom_bond_atom_site_label_1
_geom_bond_atom_site_label_2
_geom_bond_distance
C1 N1 1.314(9)
C1 C2 1.384(11)
C2 C3 1.392(11)
C3 C4 1.333(10)
C4 C5 1.451(11)
C5 C6 1.364(10)
C5 N1 1.396(10)
C5 Li1 2.784(18)
C6 C7 1.517(12)
C6 Li1 2.280(17)
C7 C8 1.503(12)
C8 O1 1.433(10)
C9 O1 1.414(10)
C10 N2 1.479(9)
C10 C12 1.503(11)
C10 C13 1.514(12)
C10 C11 1.533(11)
C14 N2 1.452(9)
C14 C21 1.517(10)
C14 C15 1.538(11)
C14 Li1 2.745(17)
C15 C16 1.372(12)
C15 C20 1.407(12)
C16 C17 1.375(12)
C17 C18 1.353(14)
C18 C19 1.416(13)
C19 C20 1.393(11)
C21 N3 1.466(10)
C21 Li1 2.681(16)
C22 N3 1.455(10)
C22 C23 1.522(12)
C23 C24 1.540(12)
C24 C25 1.515(11)
C25 C26 1.543(11)
C26 N3 1.484(10)
C27 N4 1.412(12)
C28 N4 1.490(12)
C29 N5 1.463(12)
C30 N5 1.433(11)
C31 N6 1.453(12)
C32 N6 1.474(12)
C33 N7 1.317(11)
C33 C34 1.344(14)
C34 C35 1.391(15)
C35 C36 1.341(13)
C36 C37 1.433(13)
C37 C38 1.359(12)
C37 N7 1.411(11)
C37 Li3 2.779(18)
C38 C39 1.539(12)
C38 Li3 2.268(18)
C39 C40 1.490(12)
C40 O3 1.395(11)
C41 O3 1.439(11)
C42 N8 1.476(9)
C42 C45 1.514(11)
C42 C44 1.527(11)
C42 C43 1.556(11)
C46 N8 1.476(10)
C46 C53 1.527(11)
C46 C47 1.548(13)
C46 Li3 2.755(18)
C47 C48 1.357(14)
C47 C52 1.396(13)
C48 C49 1.413(14)
C49 C50 1.340(14)
C50 C51 1.360(16)
C51 C52 1.410(14)
C53 N9 1.486(10)
C53 Li3 2.686(17)
C54 N9 1.444(10)
C54 C55 1.465(12)
C55 C56 1.509(11)
C56 C57 1.538(12)
C57 C58 1.488(12)
C58 N9 1.484(10)
C59 N10 1.434(14)
C60 N10 1.483(13)
C61 N11 1.483(13)
C62 N11 1.454(14)
C63 N12 1.453(12)
C64 N12 1.499(13)
Li1 N2 2.040(17)
Li1 N3 2.094(16)
Li1 O1 2.118(16)
Li2 O2 1.883(16)
Li2 N2 2.000(16)
Li2 N1 2.034(16)
Li3 N8 2.019(17)
Li3 N9 2.071(16)
Li3 O3 2.075(16)
Li4 O4 1.883(17)
Li4 N7 2.004(17)
Li4 N8 2.012(16)
N4 P1 1.611(9)
N5 P1 1.617(9)
N6 P1 1.622(8)
N10 P2 1.631(9)
N11 P2 1.655(9)
N12 P2 1.584(9)
O2 P1 1.483(6)
O4 P2 1.469(6)
